data_7210645
loop_
_publ_author_name
'Yamada, Shinji'
'Sako, Nodoka'
'Okuda, Mai'
'Hozumi, Atsuko'

_publ_section_title
;
 A dual-synthon in pyridinium chloride: formation of ladder-like and
 columnar motifs through hydrogen bonds and cation--\p interactions
;
_journal_issue 1
_journal_name_full CrystEngComm
_journal_page_first 199
_journal_paper_doi 10.1039/c2ce26547h
_journal_volume 15
_journal_year 2013
_chemical_formula_moiety 'C14 H11 Cl F3 N'
_chemical_formula_sum 'C14 H11 Cl F3 N'
_chemical_formula_weight 285.70
_space_group_IT_number 2
_symmetry_cell_setting triclinic
_symmetry_Int_Tables_number 2
_symmetry_space_group_name_Hall '-P 1'
_symmetry_space_group_name_H-M 'P -1'
_atom_sites_solution_hydrogens geom
_atom_sites_solution_primary direct
_atom_sites_solution_secondary difmap
_cell_angle_alpha 92.657(3)
_cell_angle_beta 91.992(3)
_cell_angle_gamma 92.424(4)
_cell_formula_units_Z 2
_cell_length_a 5.0232(3)
_cell_length_b 7.3643(3)
_cell_length_c 17.3038(8)
_cell_measurement_reflns_used 2107
_cell_measurement_temperature 123
_cell_measurement_theta_max 68.22
_cell_measurement_theta_min 5.12
_cell_volume 638.42(5)
_computing_cell_refinement 'RAPID AUTO'
_computing_data_collection 'RAPID AUTO (Rigaku, ????)'
_computing_data_reduction 'RAPID AUTO'
_computing_molecular_graphics 'CrystalStructure 4.0'
_computing_publication_material 'CrystalStructure 4.0 (Rigaku, 2010)'
_computing_structure_refinement 'SHELXL97 (Sheldrick, 2008)'
_computing_structure_solution 'SIR92 (Altomare, et al., 1994)'
_diffrn_ambient_temperature 123
_diffrn_detector_area_resol_mean 10.000
_diffrn_measured_fraction_theta_full 0.976
_diffrn_measured_fraction_theta_max 0.976
_diffrn_measurement_device_type 'Rigaku R-AXIS RAPID'
_diffrn_measurement_method \w
_diffrn_radiation_type 'Cu K\a'
_diffrn_radiation_wavelength 1.54187
_diffrn_reflns_av_R_equivalents 0.0899
_diffrn_reflns_limit_h_max 5
_diffrn_reflns_limit_h_min -6
_diffrn_reflns_limit_k_max 8
_diffrn_reflns_limit_k_min -8
_diffrn_reflns_limit_l_max 20
_diffrn_reflns_limit_l_min -20
_diffrn_reflns_number 6734
_diffrn_reflns_theta_full 68.25
_diffrn_reflns_theta_max 68.24
_diffrn_standards_number 0
_exptl_absorpt_coefficient_mu 2.874
_exptl_absorpt_correction_type none
_exptl_crystal_colour colorless
_exptl_crystal_density_diffrn 1.486
_exptl_crystal_density_method 'not measured'
_exptl_crystal_description platelet
_exptl_crystal_F_000 292.00
_exptl_crystal_size_max 0.250
_exptl_crystal_size_mid 0.100
_exptl_crystal_size_min 0.050
_refine_diff_density_max 0.450
_refine_diff_density_min -0.350
_refine_ls_extinction_method none
_refine_ls_goodness_of_fit_ref 0.992
_refine_ls_hydrogen_treatment constr
_refine_ls_number_parameters 172
_refine_ls_number_reflns 2267
_refine_ls_number_restraints 0
_refine_ls_R_factor_gt 0.0631
_refine_ls_shift/su_max 0.000
_refine_ls_structure_factor_coef Fsqd
_refine_ls_weighting_details 'w = 1/[\s^2^(Fo^2^)+(0.0701P)^2^+0.0000P] where P=(Fo^2^+2Fc^2^)/3'
_refine_ls_weighting_scheme calc
_refine_ls_wR_factor_ref 0.1487
_reflns_number_gt 1655
_reflns_number_total 2267
_reflns_threshold_expression F^2^>2.0\s(F^2^)
_cod_data_source_file c2ce26547h.txt
_cod_data_source_block STYRYLPYCF3HCL-4
_cod_database_code 7210645

loop_
_symmetry_equiv_pos_site_id
_symmetry_equiv_pos_as_xyz
1 +X,+Y,+Z
2 -X,-Y,-Z

loop_
_atom_site_label
_atom_site_type_symbol
_atom_site_fract_x
_atom_site_fract_y
_atom_site_fract_z
_atom_site_U_iso_or_equiv
_atom_site_adp_type
_atom_site_occupancy
_atom_site_symmetry_multiplicity
_atom_site_calc_flag
_atom_site_refinement_flags
Cl1 Cl 0.41384(15) 0.78431(9) 0.93924(4) 0.0322(3) Uani 1.0 2 d .
F1 F -0.2201(5) 0.8977(4) 0.52371(13) 0.0799(9) Uani 1.0 2 d .
F2 F -0.4337(5) 0.9574(3) 0.62525(13) 0.0669(7) Uani 1.0 2 d .
F3 F -0.5584(5) 0.7320(3) 0.54988(11) 0.0575(7) Uani 1.0 2 d .
N1 N 1.1228(6) 0.1488(4) 0.92328(13) 0.0317(7) Uani 1.0 2 d .
C1 C 0.9401(7) 0.0531(4) 0.87871(18) 0.0353(8) Uani 1.0 2 d .
C2 C 0.7508(7) 0.1403(4) 0.83696(17) 0.0334(8) Uani 1.0 2 d .
C3 C 0.7487(6) 0.3293(4) 0.84149(16) 0.0278(7) Uani 1.0 2 d .
C4 C 0.9396(7) 0.4226(4) 0.89071(16) 0.0297(7) Uani 1.0 2 d .
C5 C 1.1260(7) 0.3311(4) 0.93057(16) 0.0303(8) Uani 1.0 2 d .
C6 C 0.5554(7) 0.4346(4) 0.79999(16) 0.0312(8) Uani 1.0 2 d .
C7 C 0.3911(7) 0.3775(4) 0.74103(17) 0.0330(8) Uani 1.0 2 d .
C8 C 0.1979(7) 0.4898(4) 0.70271(17) 0.0328(8) Uani 1.0 2 d .
C9 C 0.1552(7) 0.6680(5) 0.72952(18) 0.0371(8) Uani 1.0 2 d .
C10 C -0.0229(7) 0.7729(5) 0.69122(17) 0.0367(8) Uani 1.0 2 d .
C11 C -0.1629(7) 0.7034(5) 0.62557(17) 0.0344(8) Uani 1.0 2 d .
C12 C -0.1293(7) 0.5258(5) 0.59922(18) 0.0388(9) Uani 1.0 2 d .
C13 C 0.0501(7) 0.4202(5) 0.63727(18) 0.0383(8) Uani 1.0 2 d .
C14 C -0.3436(8) 0.8221(5) 0.58149(19) 0.0417(9) Uani 1.0 2 d .
H1 H 1.2450 0.0906 0.9487 0.0380 Uiso 1.0 2 calc R
H1A H 0.9409 -0.0760 0.8759 0.0423 Uiso 1.0 2 calc R
H2 H 0.6216 0.0717 0.8051 0.0400 Uiso 1.0 2 calc R
H4 H 0.9395 0.5515 0.8965 0.0356 Uiso 1.0 2 calc R
H5 H 1.2570 0.3958 0.9632 0.0364 Uiso 1.0 2 calc R
H6 H 0.5457 0.5586 0.8170 0.0374 Uiso 1.0 2 calc R
H7 H 0.4000 0.2546 0.7224 0.0396 Uiso 1.0 2 calc R
H9 H 0.2501 0.7174 0.7747 0.0445 Uiso 1.0 2 calc R
H10 H -0.0494 0.8938 0.7101 0.0440 Uiso 1.0 2 calc R
H12 H -0.2293 0.4763 0.5550 0.0465 Uiso 1.0 2 calc R
H13 H 0.0730 0.2986 0.6186 0.0459 Uiso 1.0 2 calc R

loop_
_atom_site_aniso_label
_atom_site_aniso_U_11
_atom_site_aniso_U_22
_atom_site_aniso_U_33
_atom_site_aniso_U_12
_atom_site_aniso_U_13
_atom_site_aniso_U_23
Cl1 0.0348(5) 0.0209(4) 0.0402(5) 0.0004(3) -0.0033(4) -0.0015(3)
F1 0.0512(16) 0.106(2) 0.0894(18) 0.0101(15) 0.0107(14) 0.0642(15)
F2 0.0756(19) 0.0549(14) 0.0696(15) 0.0284(13) -0.0251(13) -0.0070(11)
F3 0.0468(15) 0.0575(14) 0.0663(14) -0.0012(11) -0.0216(11) 0.0046(11)
N1 0.0304(17) 0.0290(14) 0.0364(14) 0.0046(12) 0.0034(12) 0.0052(11)
C1 0.035(2) 0.0239(17) 0.0469(19) -0.0007(15) 0.0037(16) 0.0006(14)
C2 0.028(2) 0.0285(17) 0.0431(18) -0.0016(14) -0.0016(15) -0.0032(13)
C3 0.0235(18) 0.0283(16) 0.0323(16) 0.0035(13) 0.0063(13) 0.0016(12)
C4 0.0298(19) 0.0224(15) 0.0368(17) -0.0008(13) 0.0032(14) 0.0014(12)
C5 0.0265(19) 0.0285(16) 0.0355(17) -0.0010(14) 0.0024(14) -0.0013(13)
C6 0.0296(19) 0.0267(16) 0.0369(17) 0.0004(14) 0.0028(14) -0.0010(13)
C7 0.033(2) 0.0268(16) 0.0393(18) 0.0020(14) 0.0061(15) -0.0039(13)
C8 0.031(2) 0.0333(18) 0.0347(17) 0.0031(14) 0.0034(14) 0.0012(13)
C9 0.036(3) 0.0370(18) 0.0374(18) 0.0021(16) -0.0043(15) -0.0028(14)
C10 0.037(3) 0.0350(18) 0.0381(18) 0.0048(16) -0.0001(15) 0.0005(14)
C11 0.0276(19) 0.0391(19) 0.0368(18) 0.0009(15) 0.0009(14) 0.0065(14)
C12 0.037(3) 0.041(2) 0.0364(18) -0.0012(16) -0.0060(16) -0.0011(14)
C13 0.039(3) 0.0343(18) 0.0406(18) 0.0003(16) 0.0031(16) -0.0029(14)
C14 0.035(3) 0.046(3) 0.0426(19) -0.0037(17) -0.0039(16) 0.0057(16)

loop_
_atom_type_symbol
_atom_type_description
_atom_type_scat_dispersion_real
_atom_type_scat_dispersion_imag
_atom_type_scat_source
C C 0.018 0.009
;
International Tables for Crystallography
(1992, Vol. C, Tables 4.2.6.8 and 6.1.1.4)
;
H H 0.000 0.000
;
International Tables for Crystallography
(1992, Vol. C, Table 6.1.1.4)
;
N N 0.031 0.018
;
International Tables for Crystallography
(1992, Vol. C, Tables 4.2.6.8 and 6.1.1.4)
;
F F 0.073 0.053
;
International Tables for Crystallography
(1992, Vol. C, Tables 4.2.6.8 and 6.1.1.4)
;
Cl Cl 0.364 0.702
;
International Tables for Crystallography
(1992, Vol. C, Tables 4.2.6.8 and 6.1.1.4)
;

loop_
_geom_angle_atom_site_label_1
_geom_angle_atom_site_label_2
_geom_angle_atom_site_label_3
_geom_angle
_geom_angle_publ_flag
C1 N1 C5 122.0(3) yes
N1 C1 C2 120.3(3) yes
C1 C2 C3 119.8(3) yes
C2 C3 C4 117.5(3) yes
C2 C3 C6 124.1(3) yes
C4 C3 C6 118.4(3) yes
C3 C4 C5 120.8(3) yes
N1 C5 C4 119.4(3) yes
C3 C6 C7 127.6(3) yes
C6 C7 C8 124.9(3) yes
C7 C8 C9 121.9(3) yes
C7 C8 C13 120.1(3) yes
C9 C8 C13 118.1(3) yes
C8 C9 C10 120.8(3) yes
C9 C10 C11 120.4(3) yes
C10 C11 C12 119.8(3) yes
C10 C11 C14 120.1(3) yes
C12 C11 C14 120.2(3) yes
C11 C12 C13 120.0(3) yes
C8 C13 C12 120.9(3) yes
F1 C14 F2 106.6(3) yes
F1 C14 F3 106.2(3) yes
F1 C14 C11 111.5(3) yes
F2 C14 F3 106.0(3) yes
F2 C14 C11 112.9(3) yes
F3 C14 C11 113.1(3) yes
C1 N1 H1 118.999 no
C5 N1 H1 118.994 no
N1 C1 H1A 119.842 no
C2 C1 H1A 119.849 no
C1 C2 H2 120.084 no
C3 C2 H2 120.076 no
C3 C4 H4 119.579 no
C5 C4 H4 119.578 no
N1 C5 H5 120.276 no
C4 C5 H5 120.281 no
C3 C6 H6 116.196 no
C7 C6 H6 116.183 no
C6 C7 H7 117.556 no
C8 C7 H7 117.545 no
C8 C9 H9 119.598 no
C10 C9 H9 119.601 no
C9 C10 H10 119.792 no
C11 C10 H10 119.797 no
C11 C12 H12 119.982 no
C13 C12 H12 119.985 no
C8 C13 H13 119.555 no
C12 C13 H13 119.550 no

loop_
_geom_bond_atom_site_label_1
_geom_bond_atom_site_label_2
_geom_bond_distance
_geom_bond_publ_flag
F1 C14 1.327(5) yes
F2 C14 1.328(5) yes
F3 C14 1.329(4) yes
N1 C1 1.334(4) yes
N1 C5 1.342(4) yes
C1 C2 1.373(5) yes
C2 C3 1.391(4) yes
C3 C4 1.396(4) yes
C3 C6 1.458(5) yes
C4 C5 1.363(5) yes
C6 C7 1.331(4) yes
C7 C8 1.463(5) yes
C8 C9 1.399(5) yes
C8 C13 1.397(5) yes
C9 C10 1.379(5) yes
C10 C11 1.381(5) yes
C11 C12 1.385(5) yes
C11 C14 1.500(5) yes
C12 C13 1.384(5) yes
N1 H1 0.880 no
C1 H1A 0.950 no
C2 H2 0.950 no
C4 H4 0.950 no
C5 H5 0.950 no
C6 H6 0.950 no
C7 H7 0.950 no
C9 H9 0.950 no
C10 H10 0.950 no
C12 H12 0.950 no
C13 H13 0.950 no

loop_
_geom_contact_atom_site_label_1
_geom_contact_atom_site_label_2
_geom_contact_distance
_geom_contact_publ_flag
_geom_contact_site_symmetry_2
F1 C10 3.217(4) no .
F1 C12 3.133(5) no .
F2 C10 2.762(4) no .
F3 C10 3.566(4) no .
F3 C12 2.820(4) no .
N1 C3 2.739(4) no .
C1 C4 2.720(5) no .
C2 C5 2.739(4) no .
C2 C7 3.066(5) no .
C6 C9 2.966(5) no .
C8 C11 2.794(5) no .
C9 C12 2.766(5) no .
C10 C13 2.763(5) no .
Cl1 N1 3.129(3) no 1_465
Cl1 N1 3.275(3) no 2_767
Cl1 C1 3.331(4) no 1_465
Cl1 C1 3.456(4) no 1_565
Cl1 C4 3.549(3) no 1_455
Cl1 C5 3.575(3) no 1_455
Cl1 C5 3.335(3) no 2_767
Cl1 C6 3.555(3) no .
F1 F1 3.341(4) no 2_476
F1 F1 2.792(4) no 2_576
F1 F2 3.302(4) no 2_476
F1 F3 3.283(4) no 2_476
F1 C14 3.582(5) no 2_476
F2 F1 3.302(4) no 2_476
F2 C9 3.508(4) no 1_455
F2 C10 3.456(4) no 1_455
F3 F1 3.283(4) no 2_476
F3 C8 3.486(4) no 1_455
F3 C9 3.513(4) no 1_455
F3 C10 3.450(4) no 1_455
F3 C11 3.351(4) no 1_455
F3 C12 3.344(4) no 1_455
F3 C12 3.426(4) no 2_466
F3 C13 3.403(4) no 1_455
N1 Cl1 3.129(3) no 1_645
N1 Cl1 3.275(3) no 2_767
N1 C2 3.538(5) no 1_655
C1 Cl1 3.456(4) no 1_545
C1 Cl1 3.331(4) no 1_645
C2 N1 3.538(5) no 1_455
C3 C5 3.535(5) no 1_455
C3 C8 3.559(5) no 1_655
C4 Cl1 3.549(3) no 1_655
C4 C5 3.544(4) no 2_767
C4 C6 3.517(5) no 1_655
C4 C7 3.515(5) no 1_655
C4 C8 3.592(5) no 1_655
C4 C9 3.568(5) no 1_655
C5 Cl1 3.575(3) no 1_655
C5 Cl1 3.335(3) no 2_767
C5 C3 3.535(5) no 1_655
C5 C4 3.544(4) no 2_767
C5 C6 3.271(5) no 1_655
C6 Cl1 3.555(3) no .
C6 C4 3.517(5) no 1_455
C6 C5 3.271(5) no 1_455
C7 C4 3.515(5) no 1_455
C8 F3 3.486(4) no 1_655
C8 C3 3.559(5) no 1_455
C8 C4 3.592(5) no 1_455
C9 F2 3.508(4) no 1_655
C9 F3 3.513(4) no 1_655
C9 C4 3.568(5) no 1_455
C10 F2 3.456(4) no 1_655
C10 F3 3.450(4) no 1_655
C11 F3 3.351(4) no 1_655
C12 F3 3.344(4) no 1_655
C12 F3 3.426(4) no 2_466
C13 F3 3.403(4) no 1_655
C14 F1 3.582(5) no 2_476
F1 H10 3.3103 no .
F1 H12 3.1732 no .
F2 H10 2.4588 no .
F3 H12 2.5601 no .
N1 H2 3.2032 no .
N1 H4 3.1918 no .
C1 H5 3.1937 no .
C2 H1 3.1374 no .
C2 H4 3.2450 no .
C2 H6 3.3183 no .
C2 H7 2.7890 no .
C3 H1A 3.2502 no .
C3 H5 3.2592 no .
C3 H7 2.6792 no .
C4 H1 3.1267 no .
C4 H2 3.2490 no .
C4 H6 2.5794 no .
C5 H1A 3.1921 no .
C6 H2 2.7121 no .
C6 H4 2.5987 no .
C6 H9 2.6808 no .
C7 H2 2.8286 no .
C7 H9 2.6735 no .
C7 H13 2.6359 no .
C8 H6 2.6105 no .
C8 H10 3.2705 no .
C8 H12 3.2747 no .
C9 H6 2.6135 no .
C9 H7 3.3302 no .
C9 H13 3.2585 no .
C10 H12 3.2500 no .
C11 H9 3.2490 no .
C11 H13 3.2527 no .
C12 H10 3.2495 no .
C13 H7 2.6297 no .
C13 H9 3.2585 no .
C14 H10 2.6481 no .
C14 H12 2.6564 no .
H1 H1A 2.2342 no .
H1 H5 2.2481 no .
H1A H2 2.3223 no .
H2 H7 2.3002 no .
H4 H5 2.3113 no .
H4 H6 2.3733 no .
H6 H7 2.7688 no .
H6 H9 2.0638 no .
H7 H13 2.4337 no .
H9 H10 2.3200 no .
H12 H13 2.3272 no .
Cl1 H1 2.4436 no 1_465
Cl1 H1 2.6487 no 2_767
Cl1 H1A 2.8344 no 1_465
Cl1 H1A 3.0574 no 1_565
Cl1 H2 3.3762 no 1_565
Cl1 H4 2.9289 no 1_455
Cl1 H4 3.2953 no .
Cl1 H5 2.9867 no 1_455
Cl1 H5 2.7460 no 2_767
Cl1 H6 2.7456 no .
Cl1 H9 2.9500 no .
F1 H13 3.5494 no 1_565
F1 H13 2.9311 no 2_566
F2 H2 3.1848 no 1_465
F2 H7 2.8679 no 1_465
F2 H9 3.5783 no 1_455
F2 H10 3.4926 no 1_455
F2 H13 3.5087 no 1_565
F3 H12 2.5010 no 2_466
N1 H1 3.4356 no 2_757
N1 H1A 3.5647 no 2_757
N1 H2 3.3396 no 1_655
C1 H1 3.3629 no 2_757
C1 H9 3.4478 no 1_645
C1 H10 3.0967 no 1_645
C2 H1 3.2640 no 1_455
C2 H10 3.0099 no 1_645
C3 H5 3.3387 no 1_455
C4 H5 3.0201 no 2_767
C4 H6 3.4683 no 1_655
C4 H9 3.3931 no 1_655
C5 H4 3.1086 no 2_767
C5 H5 3.3693 no 2_767
C5 H6 3.3773 no 1_655
C6 H5 3.2622 no 1_455
C9 H1A 3.3228 no 1_465
C9 H4 3.2599 no 1_455
C9 H6 3.5417 no 1_455
C10 H1A 3.3474 no 1_465
C10 H2 3.4766 no 1_465
C10 H6 3.5049 no 1_455
C12 H12 3.2707 no 2_566
C13 H12 3.5841 no 2_566
H1 Cl1 2.4436 no 1_645
H1 Cl1 2.6487 no 2_767
H1 N1 3.4356 no 2_757
H1 C1 3.3629 no 2_757
H1 C2 3.2640 no 1_655
H1 H1 3.3529 no 2_757
H1 H1 3.4190 no 2_857
H1 H1A 3.2129 no 2_757
H1 H2 3.1767 no 1_655
H1A Cl1 3.0574 no 1_545
H1A Cl1 2.8344 no 1_645
H1A N1 3.5647 no 2_757
H1A C9 3.3228 no 1_645
H1A C10 3.3474 no 1_645
H1A H1 3.2129 no 2_757
H1A H4 2.7821 no 1_545
H1A H6 3.3723 no 1_545
H1A H9 2.8169 no 1_645
H1A H10 2.8685 no 1_645
H2 Cl1 3.3762 no 1_545
H2 F2 3.1848 no 1_645
H2 N1 3.3396 no 1_455
H2 C10 3.4766 no 1_645
H2 H1 3.1767 no 1_455
H2 H9 3.1564 no 1_545
H2 H10 2.7055 no 1_645
H4 Cl1 3.2953 no .
H4 Cl1 2.9289 no 1_655
H4 C5 3.1086 no 2_767
H4 C9 3.2599 no 1_655
H4 H1A 2.7821 no 1_565
H4 H5 2.6697 no 2_767
H4 H6 3.3838 no 1_655
H4 H9 2.9456 no 1_655
H5 Cl1 2.9867 no 1_655
H5 Cl1 2.7460 no 2_767
H5 C3 3.3387 no 1_655
H5 C4 3.0201 no 2_767
H5 C5 3.3693 no 2_767
H5 C6 3.2622 no 1_655
H5 H4 2.6697 no 2_767
H5 H5 3.3198 no 2_767
H5 H5 3.0364 no 2_867
H5 H6 3.2140 no 1_655
H6 Cl1 2.7456 no .
H6 C4 3.4683 no 1_455
H6 C5 3.3773 no 1_455
H6 C9 3.5417 no 1_655
H6 C10 3.5049 no 1_655
H6 H1A 3.3723 no 1_565
H6 H4 3.3838 no 1_455
H6 H5 3.2140 no 1_455
H7 F2 2.8679 no 1_645
H7 H10 3.4071 no 1_545
H9 Cl1 2.9500 no .
H9 F2 3.5783 no 1_655
H9 C1 3.4478 no 1_465
H9 C4 3.3931 no 1_455
H9 H1A 2.8169 no 1_465
H9 H2 3.1564 no 1_565
H9 H4 2.9456 no 1_455
H10 F2 3.4926 no 1_655
H10 C1 3.0967 no 1_465
H10 C2 3.0099 no 1_465
H10 H1A 2.8685 no 1_465
H10 H2 2.7055 no 1_465
H10 H7 3.4071 no 1_565
H10 H13 3.4820 no 1_565
H12 F3 2.5010 no 2_466
H12 C12 3.2707 no 2_566
H12 C13 3.5841 no 2_566
H12 H12 3.3051 no 2_466
H12 H12 3.0575 no 2_566
H12 H13 3.5925 no 2_566
H13 F1 3.5494 no 1_545
H13 F1 2.9311 no 2_566
H13 F2 3.5087 no 1_545
H13 H10 3.4820 no 1_545
H13 H12 3.5925 no 2_566

loop_
_geom_hbond_atom_site_label_D
_geom_hbond_atom_site_label_H
_geom_hbond_atom_site_label_A
_geom_hbond_site_symmetry_A
_geom_hbond_distance_DA
_geom_hbond_distance_DH
_geom_hbond_distance_HA
_geom_hbond_angle_DHA
_geom_hbond_publ_flag
N1 H1 Cl1 1_645 3.129(3) 0.880 2.444 135.1 no
N1 H1 Cl1 2_767 3.275(3) 0.880 2.649 129.1 no

loop_
_geom_torsion_atom_site_label_1
_geom_torsion_atom_site_label_2
_geom_torsion_atom_site_label_3
_geom_torsion_atom_site_label_4
_geom_torsion
_geom_torsion_publ_flag
C1 N1 C5 C4 -0.8(5) no
C5 N1 C1 C2 1.5(5) no
N1 C1 C2 C3 -0.3(5) no
C1 C2 C3 C4 -1.5(5) no
C1 C2 C3 C6 -179.6(3) no
C2 C3 C4 C5 2.2(5) no
C2 C3 C6 C7 -15.0(5) no
C4 C3 C6 C7 166.9(3) no
C6 C3 C4 C5 -179.6(3) no
C3 C4 C5 N1 -1.1(5) no
C3 C6 C7 C8 178.8(3) no
C6 C7 C8 C9 -5.0(5) no
C6 C7 C8 C13 174.8(3) no
C7 C8 C9 C10 178.3(3) no
C7 C8 C13 C12 -178.5(3) no
C9 C8 C13 C12 1.3(5) no
C13 C8 C9 C10 -1.6(5) no
C8 C9 C10 C11 0.1(5) no
C9 C10 C11 C12 1.7(5) no
C9 C10 C11 C14 -176.2(3) no
C10 C11 C12 C13 -1.9(5) no
C10 C11 C14 F1 94.4(4) no
C10 C11 C14 F2 -25.6(5) no
C10 C11 C14 F3 -146.0(3) no
C12 C11 C14 F1 -83.5(4) no
C12 C11 C14 F2 156.5(3) no
C12 C11 C14 F3 36.1(5) no
C14 C11 C12 C13 176.0(3) no
C11 C12 C13 C8 0.4(5) no
